data_7017894
loop_
_publ_author_name
'Andreiadis, Eugen S.'
'Imbert, Daniel'
'P\'ecaut, Jacques'
'Demadrille, Renaud'
'Mazzanti, Marinella'

_publ_section_title
;
 Self-assembly of highly luminescent lanthanide complexes promoted by
 pyridine-tetrazolate ligands.
;
_journal_issue 4
_journal_name_full 'Dalton transactions (Cambridge, England : 2003)'
_journal_page_first 1268
_journal_page_last 1277
_journal_paper_doi 10.1039/c1dt11627d
_journal_volume 41
_journal_year 2012
_chemical_formula_sum 'C29 H41 Eu K3 N27 O8'
_chemical_formula_weight 1165.15
_chemical_name_systematic
;
?
;
_space_group_IT_number 15
_symmetry_cell_setting monoclinic
_symmetry_space_group_name_Hall '-C 2yc'
_symmetry_space_group_name_H-M 'C 1 2/c 1'
_atom_sites_solution_hydrogens difmap
_atom_sites_solution_primary direct
_atom_sites_solution_secondary difmap
_audit_creation_method SHELXL-97
_cell_angle_alpha 90.00
_cell_angle_beta 119.752(2)
_cell_angle_gamma 90.00
_cell_formula_units_Z 4
_cell_length_a 19.2814(7)
_cell_length_b 10.7776(3)
_cell_length_c 26.07570(10)
_cell_measurement_reflns_used 13554
_cell_measurement_temperature 150(2)
_cell_measurement_theta_max 28.9358
_cell_measurement_theta_min 3.0099
_cell_volume 4704.4(2)
_computing_cell_refinement
;
CrysAlis RED, Oxford Diffraction Ltd.,
Version 1.171.32.15 (release 10-01-2008 CrysAlis171 .NET)
(compiled Jan 10 2008,16:37:18)
;
_computing_data_collection
;
CrysAlis CCD, Oxford Diffraction Ltd.,
Version 1.171.32.15 (release 10-01-2008 CrysAlis171 .NET)
(compiled Jan 10 2008,16:37:18)
;
_computing_data_reduction
;
CrysAlis RED, Oxford Diffraction Ltd.,
Version 1.171.32.15 (release 10-01-2008 CrysAlis171 .NET)
(compiled Jan 10 2008,16:37:18)
;
_computing_structure_refinement 'SHELXL-97 (Sheldrick, 1997)'
_computing_structure_solution 'SHELXS-97 (Sheldrick, 1990)'
_diffrn_ambient_temperature 150(2)
_diffrn_detector_area_resol_mean 15.9653
_diffrn_measured_fraction_theta_full 0.965
_diffrn_measured_fraction_theta_max 0.961
_diffrn_measurement_details
;
1 omega -54.00 42.00 1.0000 2.5000
omega____ theta____ kappa____ phi______ omega'___ theta'___ frames
- 17.3113 -42.0000 49.0000 0.0000 0.0000 96

2 omega 4.00 54.00 1.0000 2.5000
omega____ theta____ kappa____ phi______ omega'___ theta'___ frames
- -18.8738 0.0000 240.0000 0.0000 0.0000 50

3 omega -92.00 8.00 1.0000 2.5000
omega____ theta____ kappa____ phi______ omega'___ theta'___ frames
- -18.8738 0.0000 30.0000 0.0000 0.0000 100

4 omega -89.00 -38.00 1.0000 2.5000
omega____ theta____ kappa____ phi______ omega'___ theta'___ frames
- -18.8738 -77.0000 210.0000 0.0000 0.0000 51

5 omega 0.00 51.00 1.0000 2.5000
omega____ theta____ kappa____ phi______ omega'___ theta'___ frames
- -18.8738 77.0000 120.0000 0.0000 0.0000 51

6 omega -88.00 -40.00 1.0000 2.5000
omega____ theta____ kappa____ phi______ omega'___ theta'___ frames
- -18.8738 -45.0000 120.0000 0.0000 0.0000 48

7 omega -32.00 -5.00 1.0000 2.5000
omega____ theta____ kappa____ phi______ omega'___ theta'___ frames
- -18.8738 45.0000 150.0000 0.0000 0.0000 27

8 omega -38.00 7.00 1.0000 2.5000
omega____ theta____ kappa____ phi______ omega'___ theta'___ frames
- -18.8738 45.0000 30.0000 0.0000 0.0000 45

;
_diffrn_radiation_monochromator graphite
_diffrn_radiation_source 'fine-focus sealed tube'
_diffrn_radiation_type MoK\a
_diffrn_radiation_wavelength 0.71073
_diffrn_reflns_av_R_equivalents 0.0260
_diffrn_reflns_av_sigmaI/netI 0.0256
_diffrn_reflns_limit_h_max 24
_diffrn_reflns_limit_h_min -25
_diffrn_reflns_limit_k_max 14
_diffrn_reflns_limit_k_min -14
_diffrn_reflns_limit_l_max 34
_diffrn_reflns_limit_l_min -34
_diffrn_reflns_number 22598
_diffrn_reflns_theta_full 28.20
_diffrn_reflns_theta_max 28.28
_diffrn_reflns_theta_min 3.01
_exptl_absorpt_coefficient_mu 1.675
_exptl_absorpt_correction_T_max 0.6983
_exptl_absorpt_correction_T_min 0.4923
_exptl_absorpt_correction_type multi-scan
_exptl_absorpt_process_details
;
CrysAlis RED, Oxford Diffraction Ltd.,
Version 1.171.32.15 (release 10-01-2008 CrysAlis171 .NET)
(compiled Jan 10 2008,16:37:18)
Empirical absorption correction using spherical harmonics,
implemented in SCALE3 ABSPACK scaling algorithm.
;
_exptl_crystal_colour colourless
_exptl_crystal_density_diffrn 1.645
_exptl_crystal_density_method 'not measured'
_exptl_crystal_description bloc
_exptl_crystal_F_000 2352
_exptl_crystal_size_max 0.49
_exptl_crystal_size_mid 0.36
_exptl_crystal_size_min 0.23
_refine_diff_density_max 0.818
_refine_diff_density_min -0.377
_refine_diff_density_rms 0.067
_refine_ls_extinction_method none
_refine_ls_goodness_of_fit_ref 1.081
_refine_ls_hydrogen_treatment refall
_refine_ls_matrix_type full
_refine_ls_number_parameters 392
_refine_ls_number_reflns 5622
_refine_ls_number_restraints 0
_refine_ls_restrained_S_all 1.081
_refine_ls_R_factor_all 0.0255
_refine_ls_R_factor_gt 0.0223
_refine_ls_shift/su_max 0.001
_refine_ls_shift/su_mean 0.000
_refine_ls_structure_factor_coef Fsqd
_refine_ls_weighting_details 'calc w=1/[\s^2^(Fo^2^)+(0.0267P)^2^+3.5730P] where P=(Fo^2^+2Fc^2^)/3'
_refine_ls_weighting_scheme calc
_refine_ls_wR_factor_gt 0.0532
_refine_ls_wR_factor_ref 0.0538
_reflns_number_gt 5208
_reflns_number_total 5622
_reflns_threshold_expression >2sigma(I)
_cod_data_source_file c1dt11627d.txt
_cod_data_source_block ea107
_cod_depositor_comments
;

2018-11-03
Z value and formula fixed to values more according to usual
chemical conventions.                 miguel
;
_cod_original_formula_sum 'C58 H82 Eu2 K6 N54 O16'
_cod_original_formula_weight 2330.30
_cod_original_formula_units_Z 2
_cod_original_sg_symbol_H-M 'C 2/c'
_cod_database_code 7017894

loop_
_symmetry_equiv_pos_as_xyz
'x, y, z'
'-x, y, -z+1/2'
'x+1/2, y+1/2, z'
'-x+1/2, y+1/2, -z+1/2'
'-x, -y, -z'
'x, -y, z-1/2'
'-x+1/2, -y+1/2, -z'
'x+1/2, -y+1/2, z-1/2'

loop_
_atom_site_label
_atom_site_type_symbol
_atom_site_fract_x
_atom_site_fract_y
_atom_site_fract_z
_atom_site_U_iso_or_equiv
_atom_site_adp_type
_atom_site_occupancy
_atom_site_symmetry_multiplicity
_atom_site_calc_flag
_atom_site_refinement_flags
Eu1 Eu 0.5000 0.529331(12) 0.7500 0.01499(5) Uani 1 2 d S
K1 K 0.80991(3) 0.65746(4) 0.96689(2) 0.02685(10) Uani 1 1 d .
K2 K 1.0000 0.5000 1.0000 0.02994(15) Uani 1 2 d S
N1 N 0.45970(10) 0.45444(15) 0.82256(7) 0.0204(3) Uani 1 1 d .
N2 N 0.47815(11) 0.35401(16) 0.85708(8) 0.0259(4) Uani 1 1 d .
N3 N 0.43209(11) 0.35181(16) 0.88089(8) 0.0254(4) Uani 1 1 d .
N4 N 0.38223(11) 0.44985(16) 0.86289(8) 0.0234(4) Uani 1 1 d .
N5 N 0.38375(9) 0.64886(14) 0.75212(7) 0.0166(3) Uani 1 1 d .
N6 N 0.43684(10) 0.70394(15) 0.67603(7) 0.0195(3) Uani 1 1 d .
N7 N 0.44191(11) 0.74208(16) 0.62883(8) 0.0258(4) Uani 1 1 d .
N8 N 0.38328(12) 0.81908(17) 0.59795(8) 0.0292(4) Uani 1 1 d .
N9 N 0.33850(11) 0.83442(16) 0.62417(8) 0.0262(4) Uani 1 1 d .
C1 C 0.40115(11) 0.51079(17) 0.82720(8) 0.0177(4) Uani 1 1 d .
C2 C 0.36117(11) 0.62012(17) 0.79174(8) 0.0181(4) Uani 1 1 d .
C3 C 0.30269(13) 0.6860(2) 0.79645(10) 0.0249(4) Uani 1 1 d .
H3 H 0.2903(15) 0.661(2) 0.8246(11) 0.031(6) Uiso 1 1 d .
C4 C 0.26640(13) 0.7837(2) 0.75826(10) 0.0289(5) Uani 1 1 d .
H4 H 0.2332(16) 0.824(2) 0.7619(11) 0.031(7) Uiso 1 1 d .
C5 C 0.28741(13) 0.8126(2) 0.71633(10) 0.0249(4) Uani 1 1 d .
H5 H 0.2639(15) 0.877(2) 0.6901(10) 0.030(6) Uiso 1 1 d .
C6 C 0.34668(11) 0.74300(17) 0.71468(8) 0.0186(4) Uani 1 1 d .
C7 C 0.37308(11) 0.76235(17) 0.67165(8) 0.0184(4) Uani 1 1 d .
N11 N 0.62766(9) 0.42759(15) 0.82599(7) 0.0195(3) Uani 1 1 d .
N12 N 0.69875(10) 0.46675(16) 0.86914(8) 0.0251(4) Uani 1 1 d .
N13 N 0.74368(10) 0.36931(17) 0.89448(8) 0.0263(4) Uani 1 1 d .
N14 N 0.70391(10) 0.26417(16) 0.86941(7) 0.0235(4) Uani 1 1 d .
N15 N 0.5000 0.2897(2) 0.7500 0.0173(4) Uani 1 2 d S
C11 C 0.63274(11) 0.30349(18) 0.82766(8) 0.0183(4) Uani 1 1 d .
C12 C 0.56534(12) 0.22590(18) 0.78754(8) 0.0194(4) Uani 1 1 d .
C13 C 0.56816(14) 0.0981(2) 0.78886(10) 0.0275(5) Uani 1 1 d .
H13 H 0.6133(15) 0.063(2) 0.8138(11) 0.027(6) Uiso 1 1 d .
C14 C 0.5000 0.0337(3) 0.7500 0.0333(7) Uani 1 2 d S
H14 H 0.5000 -0.043(4) 0.7500 0.059(14) Uiso 1 2 d S
O1 O 0.71009(11) 0.59496(16) 1.01186(9) 0.0335(4) Uani 1 1 d .
H1O H 0.735(2) 0.584(3) 1.0412(14) 0.056(12) Uiso 1 1 d .
C21 C 0.6512(2) 0.5018(3) 0.99160(19) 0.0558(8) Uani 1 1 d .
H21A H 0.676(2) 0.422(4) 1.0020(17) 0.088(13) Uiso 1 1 d .
H21B H 0.6176(18) 0.520(2) 0.9509(13) 0.037(8) Uiso 1 1 d .
H21C H 0.615(3) 0.507(4) 1.0075(19) 0.095(14) Uiso 1 1 d .
O2 O 0.98446(11) 0.72407(17) 1.03971(8) 0.0403(4) Uani 1 1 d .
H2O H 0.9829(19) 0.736(3) 1.0697(14) 0.054(9) Uiso 1 1 d .
C22 C 1.03636(17) 0.8102(3) 1.03502(12) 0.0369(6) Uani 1 1 d .
H22A H 1.0315(19) 0.794(3) 0.9967(14) 0.060(9) Uiso 1 1 d .
H22B H 1.0192(19) 0.887(3) 1.0378(13) 0.058(9) Uiso 1 1 d .
H22C H 1.0927(18) 0.790(3) 1.0672(12) 0.048(8) Uiso 1 1 d .
O3 O 1.12734(9) 0.57673(15) 0.99672(7) 0.0277(3) Uani 1 1 d .
H3O H 1.1659(16) 0.602(2) 1.0298(12) 0.035(7) Uiso 1 1 d .
C23 C 1.1306(2) 0.6350(3) 0.94928(13) 0.0409(6) Uani 1 1 d .
H23A H 1.101(2) 0.720(4) 0.9397(16) 0.084(11) Uiso 1 1 d .
H23B H 1.095(3) 0.590(5) 0.917(2) 0.15(2) Uiso 1 1 d .
H23C H 1.184(3) 0.632(5) 0.945(2) 0.15(2) Uiso 1 1 d .
O4 O 1.11145(10) 0.37834(15) 1.09644(7) 0.0330(4) Uani 1 1 d .
H4O H 1.0940(18) 0.303(3) 1.1013(13) 0.052(8) Uiso 1 1 d .
C24 C 1.1294(2) 0.4504(3) 1.14718(14) 0.0483(7) Uani 1 1 d .
H24A H 1.122(2) 0.536(3) 1.1356(16) 0.082(12) Uiso 1 1 d .
H24B H 1.116(2) 0.414(4) 1.1740(16) 0.082(12) Uiso 1 1 d .
H24C H 1.186(2) 0.442(3) 1.1766(16) 0.075(11) Uiso 1 1 d .

loop_
_atom_site_aniso_label
_atom_site_aniso_U_11
_atom_site_aniso_U_22
_atom_site_aniso_U_33
_atom_site_aniso_U_23
_atom_site_aniso_U_13
_atom_site_aniso_U_12
Eu1 0.01467(7) 0.01398(7) 0.01575(7) 0.000 0.00711(5) 0.000
K1 0.0284(2) 0.0248(2) 0.0286(2) -0.00117(18) 0.0150(2) 0.00207(18)
K2 0.0230(3) 0.0267(3) 0.0401(4) 0.0043(3) 0.0157(3) 0.0009(2)
N1 0.0221(8) 0.0195(8) 0.0207(8) 0.0053(7) 0.0113(7) 0.0024(7)
N2 0.0288(9) 0.0238(9) 0.0256(9) 0.0075(7) 0.0140(8) 0.0026(7)
N3 0.0290(9) 0.0249(9) 0.0236(9) 0.0038(7) 0.0139(8) -0.0017(7)
N4 0.0258(9) 0.0246(9) 0.0215(8) 0.0002(7) 0.0129(7) -0.0035(7)
N5 0.0163(8) 0.0163(7) 0.0153(8) -0.0018(6) 0.0065(6) -0.0006(6)
N6 0.0220(8) 0.0188(8) 0.0194(8) 0.0030(7) 0.0115(7) 0.0012(7)
N7 0.0318(10) 0.0257(9) 0.0239(9) 0.0064(7) 0.0168(8) 0.0046(7)
N8 0.0357(10) 0.0292(10) 0.0253(9) 0.0099(8) 0.0173(8) 0.0104(8)
N9 0.0295(10) 0.0253(9) 0.0244(9) 0.0066(7) 0.0139(8) 0.0075(7)
C1 0.0182(9) 0.0189(9) 0.0159(9) -0.0024(7) 0.0085(8) -0.0031(7)
C2 0.0176(9) 0.0186(9) 0.0167(9) -0.0019(7) 0.0074(8) -0.0024(7)
C3 0.0238(10) 0.0304(11) 0.0245(11) -0.0008(9) 0.0149(9) 0.0009(9)
C4 0.0256(11) 0.0299(12) 0.0365(13) -0.0005(10) 0.0194(10) 0.0096(10)
C5 0.0246(10) 0.0232(10) 0.0250(11) 0.0031(9) 0.0108(9) 0.0075(8)
C6 0.0186(9) 0.0168(9) 0.0177(9) -0.0015(7) 0.0068(8) -0.0011(7)
C7 0.0187(9) 0.0159(9) 0.0173(9) 0.0006(7) 0.0065(8) 0.0005(7)
N11 0.0176(8) 0.0192(8) 0.0187(8) 0.0006(7) 0.0066(7) 0.0000(6)
N12 0.0177(8) 0.0281(9) 0.0234(9) 0.0013(8) 0.0055(7) 0.0000(7)
N13 0.0196(8) 0.0293(9) 0.0250(9) 0.0008(8) 0.0073(7) 0.0014(7)
N14 0.0207(8) 0.0258(9) 0.0221(9) 0.0021(7) 0.0091(7) 0.0031(7)
N15 0.0182(11) 0.0171(11) 0.0170(11) 0.000 0.0089(9) 0.000
C11 0.0186(9) 0.0204(9) 0.0182(9) 0.0028(8) 0.0109(8) 0.0037(7)
C12 0.0216(10) 0.0195(9) 0.0180(9) 0.0007(8) 0.0106(8) 0.0013(8)
C13 0.0288(11) 0.0201(10) 0.0273(11) 0.0034(9) 0.0093(10) 0.0057(9)
C14 0.0393(18) 0.0161(15) 0.0359(18) 0.000 0.0122(15) 0.000
O1 0.0303(9) 0.0289(9) 0.0382(11) -0.0006(8) 0.0147(8) -0.0049(7)
C21 0.0400(16) 0.0419(17) 0.079(3) -0.0064(16) 0.0245(18) -0.0145(13)
O2 0.0528(11) 0.0408(10) 0.0424(10) -0.0128(8) 0.0351(10) -0.0137(8)
C22 0.0427(15) 0.0369(14) 0.0356(14) -0.0082(11) 0.0228(12) -0.0104(12)
O3 0.0247(8) 0.0308(8) 0.0240(8) 0.0011(7) 0.0093(7) -0.0039(7)
C23 0.0607(18) 0.0321(13) 0.0357(14) 0.0104(11) 0.0283(14) 0.0085(13)
O4 0.0453(10) 0.0264(8) 0.0307(9) 0.0033(7) 0.0216(8) -0.0051(7)
C24 0.071(2) 0.0384(16) 0.0366(15) -0.0056(12) 0.0275(16) -0.0045(14)

loop_
_atom_type_symbol
_atom_type_description
_atom_type_scat_dispersion_real
_atom_type_scat_dispersion_imag
_atom_type_scat_source
C C 0.0033 0.0016 'International Tables Vol C Tables 4.2.6.8 and 6.1.1.4'
H H 0.0000 0.0000 'International Tables Vol C Tables 4.2.6.8 and 6.1.1.4'
N N 0.0061 0.0033 'International Tables Vol C Tables 4.2.6.8 and 6.1.1.4'
O O 0.0106 0.0060 'International Tables Vol C Tables 4.2.6.8 and 6.1.1.4'
K K 0.2009 0.2494 'International Tables Vol C Tables 4.2.6.8 and 6.1.1.4'
Eu Eu -0.1578 3.6682 'International Tables Vol C Tables 4.2.6.8 and 6.1.1.4'

loop_
_geom_angle_atom_site_label_1
_geom_angle_atom_site_label_2
_geom_angle_atom_site_label_3
_geom_angle
_geom_angle_site_symmetry_1
_geom_angle_site_symmetry_3
N1 Eu1 N1 142.47(7) 2_656 .
N1 Eu1 N11 84.59(5) 2_656 .
N1 Eu1 N11 79.29(5) . .
N1 Eu1 N11 79.29(5) 2_656 2_656
N1 Eu1 N11 84.59(5) . 2_656
N11 Eu1 N11 128.40(8) . 2_656
N1 Eu1 N6 82.91(5) 2_656 .
N1 Eu1 N6 126.99(5) . .
N11 Eu1 N6 146.65(5) . .
N11 Eu1 N6 79.13(5) 2_656 .
N1 Eu1 N6 126.99(5) 2_656 2_656
N1 Eu1 N6 82.91(5) . 2_656
N11 Eu1 N6 79.13(5) . 2_656
N11 Eu1 N6 146.65(5) 2_656 2_656
N6 Eu1 N6 84.01(7) . 2_656
N1 Eu1 N15 71.23(4) 2_656 .
N1 Eu1 N15 71.23(4) . .
N11 Eu1 N15 64.20(4) . .
N11 Eu1 N15 64.20(4) 2_656 .
N6 Eu1 N15 137.99(4) . .
N6 Eu1 N15 137.99(4) 2_656 .
N1 Eu1 N5 139.96(5) 2_656 .
N1 Eu1 N5 63.39(5) . .
N11 Eu1 N5 135.43(5) . .
N11 Eu1 N5 73.58(5) 2_656 .
N6 Eu1 N5 63.63(5) . .
N6 Eu1 N5 73.17(5) 2_656 .
N15 Eu1 N5 119.58(3) . .
N1 Eu1 N5 63.39(5) 2_656 2_656
N1 Eu1 N5 139.96(5) . 2_656
N11 Eu1 N5 73.58(5) . 2_656
N11 Eu1 N5 135.43(5) 2_656 2_656
N6 Eu1 N5 73.17(5) . 2_656
N6 Eu1 N5 63.63(5) 2_656 2_656
N15 Eu1 N5 119.58(3) . 2_656
N5 Eu1 N5 120.84(7) . 2_656
O3 K1 O4 78.52(5) 5_767 5_767
O3 K1 O1 84.87(5) 5_767 .
O4 K1 O1 156.09(5) 5_767 .
O3 K1 O1 152.58(6) 5_767 7_667
O4 K1 O1 114.99(5) 5_767 7_667
O1 K1 O1 87.43(5) . 7_667
O3 K1 N8 78.82(5) 5_767 8_566
O4 K1 N8 127.24(5) 5_767 8_566
O1 K1 N8 64.76(6) . 8_566
O1 K1 N8 74.09(6) 7_667 8_566
O3 K1 O2 80.75(5) 5_767 .
O4 K1 O2 68.81(5) 5_767 .
O1 K1 O2 125.45(6) . .
O1 K1 O2 82.44(5) 7_667 .
N8 K1 O2 60.89(5) 8_566 .
O3 K1 N12 71.74(5) 5_767 .
O4 K1 N12 77.30(5) 5_767 .
O1 K1 N12 81.25(5) . .
O1 K1 N12 132.84(5) 7_667 .
N8 K1 N12 136.62(5) 8_566 .
O2 K1 N12 139.83(5) . .
O3 K1 N9 149.26(5) 5_767 2_656
O4 K1 N9 100.89(5) 5_767 2_656
O1 K1 N9 84.74(5) . 2_656
O1 K1 N9 55.24(5) 7_667 2_656
N8 K1 N9 121.79(5) 8_566 2_656
O2 K1 N9 128.19(5) . 2_656
N12 K1 N9 78.12(4) . 2_656
O3 K1 K1 123.54(4) 5_767 7_667
O4 K1 K1 157.59(4) 5_767 7_667
O1 K1 K1 43.74(4) . 7_667
O1 K1 K1 43.69(4) 7_667 7_667
N8 K1 K1 61.02(4) 8_566 7_667
O2 K1 K1 108.06(4) . 7_667
N12 K1 K1 111.44(4) . 7_667
N9 K1 K1 62.74(3) 2_656 7_667
O3 K1 H1O 79.1(7) 5_767 .
O4 K1 H1O 156.8(7) 5_767 .
O1 K1 H1O 12.4(6) . .
O1 K1 H1O 87.9(7) 7_667 .
N8 K1 H1O 53.1(6) 8_566 .
O2 K1 H1O 113.3(6) . .
N12 K1 H1O 89.9(7) . .
N9 K1 H1O 95.2(7) 2_656 .
K1 K1 H1O 45.6(7) 7_667 .
O3 K2 O3 180.0 . 5_767
O3 K2 O4 98.12(5) . 5_767
O3 K2 O4 81.88(5) 5_767 5_767
O3 K2 O4 81.88(5) . .
O3 K2 O4 98.12(5) 5_767 .
O4 K2 O4 179.997(1) 5_767 .
O3 K2 O2 89.18(5) . 5_767
O3 K2 O2 90.82(5) 5_767 5_767
O4 K2 O2 105.39(6) 5_767 5_767
O4 K2 O2 74.61(5) . 5_767
O3 K2 O2 90.82(5) . .
O3 K2 O2 89.18(5) 5_767 .
O4 K2 O2 74.61(5) 5_767 .
O4 K2 O2 105.38(5) . .
O2 K2 O2 180.00(9) 5_767 .
O3 K2 C24 95.00(7) . 5_767
O3 K2 C24 85.01(7) 5_767 5_767
O4 K2 C24 23.18(6) 5_767 5_767
O4 K2 C24 156.82(6) . 5_767
O2 K2 C24 82.40(7) 5_767 5_767
O2 K2 C24 97.60(7) . 5_767
O3 K2 C22 111.51(6) . 5_767
O3 K2 C22 68.49(6) 5_767 5_767
O4 K2 C22 105.13(6) 5_767 5_767
O4 K2 C22 74.87(6) . 5_767
O2 K2 C22 22.74(6) 5_767 5_767
O2 K2 C22 157.26(6) . 5_767
C24 K2 C22 85.14(7) 5_767 5_767
O3 K2 K1 47.57(4) . 5_767
O3 K2 K1 132.43(4) 5_767 5_767
O4 K2 K1 132.27(4) 5_767 5_767
O4 K2 K1 47.74(4) . 5_767
O2 K2 K1 53.07(4) 5_767 5_767
O2 K2 K1 126.93(4) . 5_767
C24 K2 K1 114.58(6) 5_767 5_767
C22 K2 K1 70.56(5) 5_767 5_767
N2 N1 C1 105.12(16) . .
N2 N1 Eu1 133.55(13) . .
C1 N1 Eu1 120.84(12) . .
N3 N2 N1 108.44(17) . .
N2 N3 N4 110.78(16) . .
C1 N4 N3 103.60(16) . .
C2 N5 C6 118.40(16) . .
C2 N5 Eu1 120.85(12) . .
C6 N5 Eu1 120.72(12) . .
C7 N6 N7 105.04(16) . .
C7 N6 Eu1 119.34(12) . .
N7 N6 Eu1 134.23(12) . .
N8 N7 N6 108.88(17) . .
N7 N8 N9 109.89(16) . .
N7 N8 K1 122.07(13) . 8_465
N9 N8 K1 120.60(13) . 8_465
C7 N9 N8 104.42(16) . .
C7 N9 K1 100.91(12) . 2_656
N8 N9 K1 96.30(12) . 2_656
N4 C1 N1 112.06(17) . .
N4 C1 C2 126.87(18) . .
N1 C1 C2 120.86(17) . .
N5 C2 C3 122.56(18) . .
N5 C2 C1 113.76(17) . .
C3 C2 C1 123.63(18) . .
C4 C3 C2 118.1(2) . .
C4 C3 H3 124.4(16) . .
C2 C3 H3 117.6(16) . .
C5 C4 C3 120.2(2) . .
C5 C4 H4 121.8(18) . .
C3 C4 H4 118.0(18) . .
C4 C5 C6 118.3(2) . .
C4 C5 H5 122.0(15) . .
C6 C5 H5 119.6(15) . .
N5 C6 C5 122.44(18) . .
N5 C6 C7 113.85(17) . .
C5 C6 C7 123.68(18) . .
N9 C7 N6 111.76(17) . .
N9 C7 C6 126.56(18) . .
N6 C7 C6 121.67(17) . .
N12 N11 C11 105.04(15) . .
N12 N11 Eu1 135.82(13) . .
C11 N11 Eu1 119.15(12) . .
N13 N12 N11 108.40(16) . .
N13 N12 K1 95.79(11) . .
N11 N12 K1 152.72(13) . .
N12 N13 N14 110.83(16) . .
C11 N14 N13 103.76(16) . .
C12 N15 C12 118.3(2) 2_656 .
C12 N15 Eu1 120.87(12) 2_656 .
C12 N15 Eu1 120.87(12) . .
N14 C11 N11 111.97(17) . .
N14 C11 C12 126.47(18) . .
N11 C11 C12 121.56(17) . .
N15 C12 C13 122.83(19) . .
N15 C12 C11 114.18(17) . .
C13 C12 C11 122.98(18) . .
C12 C13 C14 118.2(2) . .
C12 C13 H13 117.5(16) . .
C14 C13 H13 124.3(16) . .
C13 C14 C13 119.8(3) 2_656 .
C13 C14 H14 120.11(14) 2_656 .
C13 C14 H14 120.11(15) . .
C21 O1 K1 127.7(2) . .
C21 O1 K1 126.24(19) . 7_667
K1 O1 K1 92.57(5) . 7_667
C21 O1 H1O 107(3) . .
K1 O1 H1O 106(3) . .
K1 O1 H1O 91(3) 7_667 .
O1 C21 H21A 110(2) . .
O1 C21 H21B 104.5(17) . .
H21A C21 H21B 118(3) . .
O1 C21 H21C 115(3) . .
H21A C21 H21C 107(3) . .
H21B C21 H21C 103(3) . .
C22 O2 K2 109.62(15) . .
C22 O2 K1 135.89(17) . .
K2 O2 K1 81.22(5) . .
C22 O2 H2O 110(2) . .
K2 O2 H2O 126(2) . .
K1 O2 H2O 95(2) . .
O2 C22 H22A 105.1(19) . .
O2 C22 H22B 107(2) . .
H22A C22 H22B 113(3) . .
O2 C22 H22C 107.4(16) . .
H22A C22 H22C 109(2) . .
H22B C22 H22C 115(3) . .
C23 O3 K2 127.89(17) . .
C23 O3 K1 120.31(15) . 5_767
K2 O3 K1 87.61(5) . 5_767
C23 O3 H3O 110.1(18) . .
K2 O3 H3O 115.1(18) . .
K1 O3 H3O 86.3(17) 5_767 .
O3 C23 H23A 110(2) . .
O3 C23 H23B 104(4) . .
H23A C23 H23B 100(4) . .
O3 C23 H23C 122(3) . .
H23A C23 H23C 116(3) . .
H23B C23 H23C 102(4) . .
C24 O4 K2 108.36(17) . .
C24 O4 K1 132.81(18) . 5_767
K2 O4 K1 86.01(5) . 5_767
C24 O4 H4O 107.1(18) . .
K2 O4 H4O 112.6(19) . .
K1 O4 H4O 107.8(19) 5_767 .
O4 C24 H24A 108(2) . .
O4 C24 H24B 116(2) . .
H24A C24 H24B 126(3) . .
O4 C24 H24C 110(2) . .
H24A C24 H24C 106(3) . .
H24B C24 H24C 89(3) . .

loop_
_geom_bond_atom_site_label_1
_geom_bond_atom_site_label_2
_geom_bond_distance
_geom_bond_site_symmetry_2
Eu1 N1 2.5089(16) 2_656
Eu1 N1 2.5090(16) .
Eu1 N11 2.5193(16) .
Eu1 N11 2.5193(16) 2_656
Eu1 N6 2.5325(16) .
Eu1 N6 2.5326(16) 2_656
Eu1 N15 2.583(2) .
Eu1 N5 2.6095(16) .
Eu1 N5 2.6096(16) 2_656
K1 O3 2.7559(17) 5_767
K1 O4 2.7676(17) 5_767
K1 O1 2.7880(19) .
K1 O1 2.7908(18) 7_667
K1 N8 2.9911(18) 8_566
K1 O2 3.017(2) .
K1 N12 3.1454(18) .
K1 N9 3.2743(19) 2_656
K1 K1 4.0323(9) 7_667
K1 H1O 3.05(3) .
K2 O3 2.6321(15) .
K2 O3 2.6322(15) 5_767
K2 O4 2.7014(16) 5_767
K2 O4 2.7014(17) .
K2 O2 2.7021(18) 5_767
K2 O2 2.7022(18) .
K2 C24 3.426(3) 5_767
K2 C22 3.445(3) 5_767
K2 K1 3.7306(5) 5_767
N1 N2 1.338(2) .
N1 C1 1.339(3) .
N2 N3 1.312(3) .
N3 N4 1.347(2) .
N4 C1 1.330(3) .
N5 C2 1.341(2) .
N5 C6 1.342(2) .
N6 C7 1.335(2) .
N6 N7 1.346(2) .
N7 N8 1.308(2) .
N8 N9 1.351(3) .
N8 K1 2.9911(18) 8_465
N9 C7 1.327(2) .
N9 K1 3.2742(19) 2_656
C1 C2 1.460(3) .
C2 C3 1.389(3) .
C3 C4 1.377(3) .
C3 H3 0.92(3) .
C4 C5 1.377(3) .
C4 H4 0.82(3) .
C5 C6 1.385(3) .
C5 H5 0.92(2) .
C6 C7 1.459(3) .
N11 N12 1.339(2) .
N11 C11 1.340(2) .
N12 N13 1.312(2) .
N13 N14 1.342(2) .
N14 C11 1.329(2) .
N15 C12 1.339(2) 2_656
N15 C12 1.339(2) .
C11 C12 1.461(3) .
C12 C13 1.379(3) .
C13 C14 1.383(3) .
C13 H13 0.87(3) .
C14 C13 1.383(3) 2_656
C14 H14 0.82(4) .
O1 C21 1.407(3) .
O1 K1 2.7908(18) 7_667
O1 H1O 0.68(3) .
C21 H21A 0.95(4) .
C21 H21B 0.95(3) .
C21 H21C 0.97(5) .
O2 C22 1.414(3) .
O2 H2O 0.81(3) .
C22 H22A 0.97(3) .
C22 H22B 0.91(3) .
C22 H22C 1.01(3) .
O3 C23 1.416(3) .
O3 K1 2.7559(16) 5_767
O3 H3O 0.86(3) .
C23 H23A 1.05(4) .
C23 H23B 0.91(6) .
C23 H23C 1.08(6) .
O4 C24 1.421(3) .
O4 K1 2.7676(17) 5_767
O4 H4O 0.91(3) .
C24 H24A 0.96(4) .
C24 H24B 0.94(4) .
C24 H24C 0.98(4) .

loop_
_geom_hbond_atom_site_label_D
_geom_hbond_atom_site_label_H
_geom_hbond_atom_site_label_A
_geom_hbond_distance_DH
_geom_hbond_distance_HA
_geom_hbond_distance_DA
_geom_hbond_angle_DHA
_geom_hbond_site_symmetry_A
O4 H4O N3 0.91(3) 1.86(3) 2.775(2) 174(3) 7_657
O3 H3O N13 0.86(3) 1.90(3) 2.751(2) 170(3) 5_767
O2 H2O N7 0.81(3) 2.06(3) 2.846(2) 162(3) 8_566
O1 H1O N9 0.68(3) 2.27(3) 2.844(3) 143(4) 8_566
